data_4000099
_journal_name_full 'Chemistry of Materials'
_journal_year 2001
_chemical_formula_moiety '[Ni(2-MePy)2(DBM)2]*4/3(benzene)'
_chemical_formula_sum 'C50 H44 N2 Ni O4'
_chemical_formula_weight 795.58
_chemical_name_common Bis(dibenzoylmethanato)bis(2-methylpyridine)ni
_chemical_name_systematic
;
 Bis(1,3-diphenyl-1,3-propanediono)bis(2-methylpyridine)nickel(II), clathrate wi
;
_space_group_IT_number 2
_symmetry_cell_setting triclinic
_symmetry_space_group_name_Hall '-P 1'
_symmetry_space_group_name_H-M 'P -1'
_atom_sites_solution_hydrogens geom
_atom_sites_solution_primary direct
_atom_sites_solution_secondary difmap
_cell_angle_alpha 98.920(10)
_cell_angle_beta 99.230(10)
_cell_angle_gamma 100.290(10)
_cell_formula_units_Z 3
_cell_length_a 11.765(2)
_cell_length_b 12.861(2)
_cell_length_c 21.378(3)
_cell_measurement_reflns_used 'all data'
_cell_measurement_temperature 173(2)
_cell_volume 3084.7(8)
_diffrn_ambient_temperature 173(2)
_diffrn_radiation_monochromator graphite
_diffrn_radiation_source 'fine-focus sealed tube'
_diffrn_radiation_type MoK\a
_diffrn_radiation_wavelength 0.71073
_diffrn_reflns_av_R_equivalents 0.0322
_diffrn_reflns_av_sigmaI/netI 0.0682
_diffrn_reflns_limit_h_max 15
_diffrn_reflns_limit_h_min -15
_diffrn_reflns_limit_k_max 17
_diffrn_reflns_limit_k_min -17
_diffrn_reflns_limit_l_max 28
_diffrn_reflns_limit_l_min -28
_diffrn_reflns_number 36830
_diffrn_reflns_theta_max 28.81
_diffrn_reflns_theta_min 1.64
_exptl_absorpt_coefficient_mu 0.519
_exptl_absorpt_correction_type SADABS
_exptl_crystal_colour green
_exptl_crystal_density_diffrn 1.285
_exptl_crystal_density_method 'not measured'
_exptl_crystal_description block
_exptl_crystal_F_000 1254
_exptl_crystal_size_max 0.3
_exptl_crystal_size_mid 0.3
_exptl_crystal_size_min 0.2
_refine_ls_extinction_coef ?
_refine_ls_extinction_method none
_refine_ls_goodness_of_fit_ref 0.877
_refine_ls_hydrogen_treatment mixed
_refine_ls_matrix_type full
_refine_ls_number_parameters 860
_refine_ls_number_reflns 15850
_refine_ls_number_restraints 0
_refine_ls_restrained_S_all 0.877
_refine_ls_R_factor_all 0.0918
_refine_ls_R_factor_gt 0.0396
_refine_ls_shift/su_max 0.059
_refine_ls_shift/su_mean 0.002
_refine_ls_structure_factor_coef Fsqd
_refine_ls_weighting_details 'w=1/[\s^2^(Fo^2^)+(0.0427P)^2^+0.0000P] where P=(Fo^2^+2Fc^2^)/3'
_refine_ls_weighting_scheme calc
_refine_ls_wR_factor_gt 0.0798
_refine_ls_wR_factor_ref 0.0897
_reflns_number_gt 9222
_reflns_number_total 15850
_reflns_threshold_expression >2sigma(I)
_cod_depositor_comments
;
The following automatic conversions were performed:

'_refine_ls_weighting_scheme' value 'calc
w=1/[\s^2^(Fo^2^)+(0.0427P)^2^+0.0000P] where P=(Fo^2^+2Fc^2^)/3' was
changed to 'calc'. New tag '_refine_ls_weighting_details' was
created. The value of the new tag was set to
'w=1/[\s^2^(Fo^2^)+(0.0427P)^2^+0.0000P] where P=(Fo^2^+2Fc^2^)/3'.

Automatic conversion script
Id: cif_fix_values 3143 2015-03-26 13:38:13Z robertas 
;
_cod_original_sg_symbol_H-M P-1
_cod_database_code 4000099

loop_
_symmetry_equiv_pos_as_xyz
'x, y, z'
'-x, -y, -z'

loop_
_atom_site_label
_atom_site_type_symbol
_atom_site_fract_x
_atom_site_fract_y
_atom_site_fract_z
_atom_site_U_iso_or_equiv
_atom_site_adp_type
_atom_site_occupancy
_atom_site_calc_flag
_atom_site_refinement_flags
_atom_site_disorder_assembly
_atom_site_disorder_group
Ni1A Ni 0.407777(19) 0.847912(19) 0.712072(10) 0.03519(7) Uani 1 d . . .
O1A O 0.27102(10) 0.89364(10) 0.74610(5) 0.0376(3) Uani 1 d . . .
C1A C 0.18414(14) 0.91992(13) 0.71366(7) 0.0292(4) Uani 1 d . . .
C11A C 0.08465(14) 0.93260(13) 0.74840(7) 0.0308(4) Uani 1 d . . .
C12A C 0.08360(16) 0.89522(14) 0.80622(8) 0.0362(4) Uani 1 d . . .
H12A H 0.1458 0.8633 0.8231 0.043 Uiso 1 calc R . .
C13A C -0.00719(17) 0.90413(16) 0.83929(8) 0.0443(5) Uani 1 d . . .
H13A H -0.0067 0.8783 0.8786 0.053 Uiso 1 calc R . .
C14A C -0.09785(17) 0.94997(17) 0.81578(9) 0.0501(5) Uani 1 d . . .
H14A H -0.1608 0.9546 0.8382 0.060 Uiso 1 calc R . .
C15A C -0.09679(17) 0.98906(18) 0.75959(9) 0.0520(5) Uani 1 d . . .
H15A H -0.1585 1.0222 0.7436 0.062 Uiso 1 calc R . .
C16A C -0.00684(16) 0.98062(16) 0.72614(9) 0.0429(5) Uani 1 d . . .
H16A H -0.0074 1.0080 0.6873 0.051 Uiso 1 calc R . .
C2A C 0.17707(15) 0.93792(14) 0.65035(8) 0.0352(4) Uani 1 d . . .
H2A H 0.1058 0.9536 0.6301 0.042 Uiso 1 calc R . .
O3A O 0.36275(10) 0.90862(10) 0.63301(5) 0.0364(3) Uani 1 d . . .
C3A C 0.26603(14) 0.93472(13) 0.61469(7) 0.0288(4) Uani 1 d . . .
C31A C 0.25238(14) 0.96352(13) 0.54855(7) 0.0302(4) Uani 1 d . . .
C32A C 0.16624(16) 1.01608(14) 0.52459(8) 0.0384(4) Uani 1 d . . .
H32A H 0.1093 1.0320 0.5495 0.046 Uiso 1 calc R . .
C33A C 0.16261(18) 1.04552(16) 0.46473(9) 0.0466(5) Uani 1 d . . .
H33A H 0.1040 1.0823 0.4491 0.056 Uiso 1 calc R . .
C34A C 0.24355(18) 1.02174(16) 0.42772(9) 0.0479(5) Uani 1 d . . .
H34A H 0.2411 1.0420 0.3867 0.057 Uiso 1 calc R . .
C35A C 0.32802(18) 0.96829(16) 0.45072(8) 0.0477(5) Uani 1 d . . .
H35A H 0.3835 0.9511 0.4251 0.057 Uiso 1 calc R . .
C36A C 0.33315(16) 0.93941(15) 0.51043(8) 0.0380(4) Uani 1 d . . .
H36A H 0.3922 0.9028 0.5257 0.046 Uiso 1 calc R . .
O4A O 0.54178(10) 0.80161(10) 0.67379(5) 0.0411(3) Uani 1 d . . .
C4A C 0.61772(14) 0.75592(13) 0.70070(8) 0.0320(4) Uani 1 d . . .
C41A C 0.70537(15) 0.72486(13) 0.66110(8) 0.0353(4) Uani 1 d . . .
C42A C 0.67575(17) 0.70961(15) 0.59439(9) 0.0433(5) Uani 1 d . . .
H42A H 0.6011 0.7196 0.5747 0.052 Uiso 1 calc R . .
C43A C 0.7531(2) 0.68002(17) 0.55605(10) 0.0545(5) Uani 1 d . . .
H43A H 0.7311 0.6682 0.5104 0.065 Uiso 1 calc R . .
C44A C 0.8625(2) 0.66775(18) 0.58452(11) 0.0619(6) Uani 1 d . . .
H44A H 0.9163 0.6480 0.5584 0.074 Uiso 1 calc R . .
C45A C 0.89379(19) 0.68391(19) 0.65037(11) 0.0646(6) Uani 1 d . . .
H45A H 0.9694 0.6758 0.6698 0.078 Uiso 1 calc R . .
C46A C 0.81561(17) 0.71198(17) 0.68862(10) 0.0501(5) Uani 1 d . . .
H46A H 0.8378 0.7225 0.7342 0.060 Uiso 1 calc R . .
C5A C 0.62338(15) 0.73096(14) 0.76241(8) 0.0360(4) Uani 1 d . . .
H5A H 0.6870 0.6996 0.7780 0.043 Uiso 1 calc R . .
O6A O 0.45399(10) 0.78660(10) 0.79004(5) 0.0410(3) Uani 1 d . . .
C6A C 0.54420(15) 0.74784(13) 0.80330(8) 0.0315(4) Uani 1 d . . .
C61A C 0.56274(15) 0.71604(13) 0.86809(7) 0.0322(4) Uani 1 d . . .
C62A C 0.67319(16) 0.71364(14) 0.90157(8) 0.0369(4) Uani 1 d . . .
H62A H 0.7403 0.7305 0.8827 0.044 Uiso 1 calc R . .
C63A C 0.68657(17) 0.68694(15) 0.96216(8) 0.0433(5) Uani 1 d . . .
H63A H 0.7629 0.6866 0.9847 0.052 Uiso 1 calc R . .
C64A C 0.59108(19) 0.66100(17) 0.98986(9) 0.0505(5) Uani 1 d . . .
H64A H 0.6008 0.6424 1.0314 0.061 Uiso 1 calc R . .
C65A C 0.48055(19) 0.6621(2) 0.95709(10) 0.0616(6) Uani 1 d . . .
H65A H 0.4137 0.6430 0.9758 0.074 Uiso 1 calc R . .
C66A C 0.46662(17) 0.69085(17) 0.89695(9) 0.0506(5) Uani 1 d . . .
H66A H 0.3903 0.6933 0.8753 0.061 Uiso 1 calc R . .
N7A N 0.52702(13) 1.00272(12) 0.75463(7) 0.0402(4) Uani 1 d . . .
C71A C 0.58346(16) 1.04530(16) 0.71070(9) 0.0444(5) Uani 1 d . . .
H71A H 0.5617 1.0094 0.6669 0.053 Uiso 1 calc R . .
C72A C 0.66929(18) 1.13639(17) 0.72602(10) 0.0500(5) Uani 1 d . . .
H72A H 0.7048 1.1641 0.6935 0.060 Uiso 1 calc R . .
C73A C 0.7038(2) 1.18776(17) 0.78969(10) 0.0556(5) Uani 1 d . . .
H73A H 0.7649 1.2505 0.8021 0.067 Uiso 1 calc R . .
C74A C 0.64807(19) 1.14625(17) 0.83452(10) 0.0538(5) Uani 1 d . . .
H74A H 0.6707 1.1803 0.8786 0.065 Uiso 1 calc R . .
C75A C 0.55900(17) 1.05497(16) 0.81617(9) 0.0448(5) Uani 1 d . . .
C76A C 0.49484(19) 1.01213(18) 0.86502(9) 0.0563(6) Uani 1 d . . .
H76A H 0.4127 0.9800 0.8446 0.084 Uiso 1 calc R . .
H76B H 0.4974 1.0711 0.9006 0.084 Uiso 1 calc R . .
H76C H 0.5325 0.9573 0.8817 0.084 Uiso 1 calc R . .
N8A N 0.29554(13) 0.69315(12) 0.65967(7) 0.0415(4) Uani 1 d . . .
C81A C 0.30595(19) 0.67032(17) 0.59674(9) 0.0530(5) Uani 1 d . . .
H81A H 0.3630 0.7182 0.5823 0.064 Uiso 1 calc R . .
C82A C 0.2401(2) 0.58358(19) 0.55322(11) 0.0694(7) Uani 1 d . . .
H82A H 0.2506 0.5710 0.5097 0.083 Uiso 1 calc R . .
C83A C 0.1582(2) 0.5152(2) 0.57449(12) 0.0764(7) Uani 1 d . . .
H83A H 0.1099 0.4544 0.5451 0.092 Uiso 1 calc R . .
C84A C 0.1446(2) 0.53249(18) 0.63678(11) 0.0613(6) Uani 1 d . . .
H84A H 0.0879 0.4843 0.6513 0.074 Uiso 1 calc R . .
C85A C 0.21601(18) 0.62307(17) 0.67947(10) 0.0500(5) Uani 1 d . . .
C86A C 0.2044(2) 0.64231(19) 0.74728(10) 0.0629(6) Uani 1 d . . .
H86A H 0.2723 0.6964 0.7726 0.094 Uiso 1 calc R . .
H86B H 0.2011 0.5750 0.7637 0.094 Uiso 1 calc R . .
H86C H 0.1319 0.6684 0.7509 0.094 Uiso 1 calc R . .
Ni1B Ni 0.0000 0.5000 1.0000 0.03370(8) Uani 1 d S . .
O1B O 0.07817(10) 0.64719(9) 0.99225(6) 0.0379(3) Uani 1 d . . .
C1B C 0.06855(14) 0.73568(13) 1.02428(7) 0.0289(4) Uani 1 d . . .
C11B C 0.14193(15) 0.83368(13) 1.00932(7) 0.0297(4) Uani 1 d . . .
C12B C 0.23384(16) 0.82150(14) 0.97788(8) 0.0393(4) Uani 1 d . . .
H12B H 0.2486 0.7516 0.9657 0.047 Uiso 1 calc R . .
C13B C 0.30494(18) 0.90956(16) 0.96386(10) 0.0507(5) Uani 1 d . . .
H13B H 0.3694 0.9002 0.9435 0.061 Uiso 1 calc R . .
C14B C 0.28200(19) 1.01090(16) 0.97955(9) 0.0507(5) Uani 1 d . . .
H14B H 0.3306 1.0714 0.9700 0.061 Uiso 1 calc R . .
C15B C 0.18889(19) 1.02391(15) 1.00897(9) 0.0502(5) Uani 1 d . . .
H15B H 0.1718 1.0934 1.0188 0.060 Uiso 1 calc R . .
C16B C 0.11937(16) 0.93615(14) 1.02445(8) 0.0395(4) Uani 1 d . . .
H16B H 0.0559 0.9462 1.0456 0.047 Uiso 1 calc R . .
C2B C -0.00392(14) 0.74677(13) 1.06951(8) 0.0313(4) Uani 1 d . . .
H2B H 0.0029 0.8168 1.0937 0.038 Uiso 1 calc R . .
O3B O -0.09879(10) 0.56471(9) 1.05754(5) 0.0353(3) Uani 1 d . . .
C3B C -0.08580(14) 0.66322(13) 1.08212(7) 0.0283(4) Uani 1 d . . .
C31B C -0.17196(14) 0.68784(13) 1.12459(7) 0.0282(4) Uani 1 d . . .
C32B C -0.18909(15) 0.79152(14) 1.14429(8) 0.0355(4) Uani 1 d . . .
H32B H -0.1415 0.8511 1.1332 0.043 Uiso 1 calc R . .
C33B C -0.27492(16) 0.80828(15) 1.17986(9) 0.0431(5) Uani 1 d . . .
H33B H -0.2863 0.8792 1.1927 0.052 Uiso 1 calc R . .
C34B C -0.34373(17) 0.72297(16) 1.19675(9) 0.0462(5) Uani 1 d . . .
H34B H -0.4025 0.7347 1.2212 0.055 Uiso 1 calc R . .
C35B C -0.32693(17) 0.62002(16) 1.17801(9) 0.0459(5) Uani 1 d . . .
H35B H -0.3738 0.5610 1.1900 0.055 Uiso 1 calc R . .
C36B C -0.24242(15) 0.60246(14) 1.14202(8) 0.0357(4) Uani 1 d . . .
H36B H -0.2323 0.5312 1.1290 0.043 Uiso 1 calc R . .
N7B N -0.1419(3) 0.4889(2) 0.91779(15) 0.0382(7) Uani 0.824(4) d P A -1
C71B C -0.2485(2) 0.4457(2) 0.92786(13) 0.0428(6) Uani 0.824(4) d P A -1
H71B H -0.2530 0.4286 0.9692 0.051 Uiso 0.824(4) calc PR A -1
C72B C -0.3513(2) 0.42432(19) 0.88317(12) 0.0502(8) Uani 0.824(4) d P A -1
H72B H -0.4243 0.3931 0.8930 0.060 Uiso 0.824(4) calc PR A -1
C73B C -0.3448(3) 0.4499(3) 0.82326(16) 0.0510(8) Uani 0.824(4) d P A -1
H73B H -0.4136 0.4354 0.7906 0.061 Uiso 0.824(4) calc PR A -1
C74B C -0.2382(3) 0.4964(2) 0.81143(17) 0.0493(7) Uani 0.824(4) d P A -1
H74B H -0.2331 0.5155 0.7706 0.059 Uiso 0.824(4) calc PR A -1
C75B C -0.1370(3) 0.51591(19) 0.85934(13) 0.0424(7) Uani 0.824(4) d P A -1
C76B C -0.0213(3) 0.5681(2) 0.84689(14) 0.0558(8) Uani 0.824(4) d P A -1
H76D H 0.0133 0.6321 0.8804 0.084 Uiso 0.824(4) calc PR A -1
H76E H -0.0328 0.5892 0.8046 0.084 Uiso 0.824(4) calc PR A -1
H76F H 0.0317 0.5173 0.8475 0.084 Uiso 0.824(4) calc PR A -1
N7C N -0.1230(13) 0.5006(12) 0.9044(7) 0.027(3) Uiso 0.176(4) d P A -2
C71C C -0.0640(13) 0.5396(10) 0.8627(5) 0.028(3) Uiso 0.176(4) d P A -2
H71C H 0.0186 0.5666 0.8748 0.033 Uiso 0.176(4) calc PR A -2
C72C C -0.1235(10) 0.5413(9) 0.7996(5) 0.046(3) Uiso 0.176(4) d P A -2
H72C H -0.0810 0.5721 0.7704 0.055 Uiso 0.176(4) calc PR A -2
C73C C -0.2360(12) 0.5010(11) 0.7816(7) 0.040(3) Uiso 0.176(4) d P A -2
H73C H -0.2756 0.4995 0.7390 0.048 Uiso 0.176(4) calc PR A -2
C74C C -0.2933(16) 0.4626(15) 0.8237(9) 0.040(4) Uiso 0.176(4) d P A -2
H74C H -0.3757 0.4350 0.8106 0.049 Uiso 0.176(4) calc PR A -2
C75C C -0.2411(10) 0.4600(8) 0.8861(5) 0.034(3) Uiso 0.176(4) d P A -2
C76C C -0.3030(11) 0.4174(9) 0.9351(5) 0.037(3) Uiso 0.176(4) d P A -2
H76G H -0.2785 0.3511 0.9434 0.055 Uiso 0.176(4) calc PR A -2
H76H H -0.3883 0.4021 0.9190 0.055 Uiso 0.176(4) calc PR A -2
H76I H -0.2832 0.4710 0.9753 0.055 Uiso 0.176(4) calc PR A -2
C1D C -0.5519(2) 0.5810(2) 1.40281(15) 0.0899(9) Uani 1 d . . .
H1D H -0.6109 0.5286 1.4125 0.108 Uiso 1 calc R . .
C2D C -0.5401(2) 0.6861(2) 1.42861(13) 0.0823(8) Uani 1 d . . .
H2D H -0.5897 0.7070 1.4571 0.099 Uiso 1 calc R . .
C3D C -0.4583(2) 0.7615(2) 1.41407(13) 0.0727(7) Uani 1 d . . .
H3D H -0.4509 0.8353 1.4319 0.087 Uiso 1 calc R . .
C4D C -0.3866(2) 0.7316(2) 1.37396(13) 0.0774(7) Uani 1 d . . .
H4D H -0.3295 0.7849 1.3635 0.093 Uiso 1 calc R . .
C5D C -0.3960(2) 0.6256(2) 1.34852(11) 0.0741(7) Uani 1 d . . .
H5D H -0.3445 0.6052 1.3211 0.089 Uiso 1 calc R . .
C6D C -0.4790(3) 0.5494(2) 1.36256(13) 0.0772(8) Uani 1 d . . .
H6D H -0.4866 0.4755 1.3448 0.093 Uiso 1 calc R . .
C1E C -0.0430(14) 0.7593(14) 1.3673(14) 0.101(8) Uani 0.552(15) d P B -1
H1E H -0.1070 0.7901 1.3774 0.121 Uiso 0.552(15) calc PR B -1
C2E C 0.0369(15) 0.7477(12) 1.4178(6) 0.078(6) Uani 0.552(15) d P B -1
H2E H 0.0309 0.7695 1.4615 0.093 Uiso 0.552(15) calc PR B -1
C3E C 0.1262(19) 0.7023(15) 1.4006(10) 0.086(8) Uani 0.552(15) d P B -1
H3E H 0.1888 0.6962 1.4331 0.103 Uiso 0.552(15) calc PR B -1
C4E C 0.1267(15) 0.6655(16) 1.3374(11) 0.084(5) Uani 0.552(15) d P B -1
H4E H 0.1843 0.6262 1.3265 0.101 Uiso 0.552(15) calc PR B -1
C5E C 0.0437(16) 0.6846(14) 1.2883(8) 0.076(4) Uani 0.552(15) d P B -1
H5E H 0.0468 0.6647 1.2440 0.091 Uiso 0.552(15) calc PR B -1
C6E C -0.0406(19) 0.7329(16) 1.3072(9) 0.076(6) Uani 0.552(15) d P B -1
H6E H -0.0992 0.7476 1.2757 0.091 Uiso 0.552(15) calc PR B -1
C1F C -0.0140(16) 0.7584(12) 1.4093(10) 0.064(4) Uani 0.448(15) d P B -2
H1F H -0.0500 0.7820 1.4441 0.076 Uiso 0.448(15) calc PR B -2
C2F C 0.0797(18) 0.7134(15) 1.4233(12) 0.072(5) Uani 0.448(15) d P B -2
H2F H 0.1109 0.7132 1.4671 0.087 Uiso 0.448(15) calc PR B -2
C3F C 0.130(2) 0.6692(17) 1.3770(14) 0.080(6) Uani 0.448(15) d P B -2
H3F H 0.1934 0.6348 1.3876 0.096 Uiso 0.448(15) calc PR B -2
C4F C 0.0878(16) 0.6739(12) 1.3132(10) 0.071(6) Uani 0.448(15) d P B -2
H4F H 0.1253 0.6458 1.2802 0.085 Uiso 0.448(15) calc PR B -2
C5F C -0.008(2) 0.719(2) 1.2976(12) 0.080(8) Uani 0.448(15) d P B -2
H5F H -0.0416 0.7173 1.2537 0.096 Uiso 0.448(15) calc PR B -2
C6F C -0.0602(16) 0.7727(16) 1.3518(11) 0.059(3) Uani 0.448(15) d P B -2
H6F H -0.1202 0.8126 1.3448 0.071 Uiso 0.448(15) calc PR B -2

loop_
_atom_site_aniso_label
_atom_site_aniso_U_11
_atom_site_aniso_U_22
_atom_site_aniso_U_33
_atom_site_aniso_U_23
_atom_site_aniso_U_13
_atom_site_aniso_U_12
Ni1A 0.03194(13) 0.05141(16) 0.03105(12) 0.01836(10) 0.01110(9) 0.01816(11)
O1A 0.0341(7) 0.0565(8) 0.0314(6) 0.0189(6) 0.0114(5) 0.0197(6)
C1A 0.0300(9) 0.0281(9) 0.0289(8) 0.0037(7) 0.0044(7) 0.0074(7)
C11A 0.0304(9) 0.0339(9) 0.0272(8) 0.0012(7) 0.0066(7) 0.0073(8)
C12A 0.0377(10) 0.0420(11) 0.0299(9) 0.0051(8) 0.0079(8) 0.0115(9)
C13A 0.0459(12) 0.0564(13) 0.0314(9) 0.0038(8) 0.0144(8) 0.0106(10)
C14A 0.0393(11) 0.0710(15) 0.0397(11) -0.0039(10) 0.0164(9) 0.0148(11)
C15A 0.0427(12) 0.0729(15) 0.0454(11) 0.0057(10) 0.0089(9) 0.0298(11)
C16A 0.0429(11) 0.0546(12) 0.0365(10) 0.0097(9) 0.0101(8) 0.0210(10)
C2A 0.0309(9) 0.0489(11) 0.0303(9) 0.0129(8) 0.0062(7) 0.0151(8)
O3A 0.0324(7) 0.0526(8) 0.0322(6) 0.0180(6) 0.0109(5) 0.0169(6)
C3A 0.0318(9) 0.0292(9) 0.0249(8) 0.0056(7) 0.0045(7) 0.0056(7)
C31A 0.0314(9) 0.0307(9) 0.0271(8) 0.0072(7) 0.0042(7) 0.0024(8)
C32A 0.0395(10) 0.0442(11) 0.0344(9) 0.0127(8) 0.0069(8) 0.0124(9)
C33A 0.0504(12) 0.0525(12) 0.0407(10) 0.0201(9) 0.0028(9) 0.0164(10)
C34A 0.0551(13) 0.0571(13) 0.0321(10) 0.0197(9) 0.0054(9) 0.0063(11)
C35A 0.0513(12) 0.0650(14) 0.0325(10) 0.0153(9) 0.0163(9) 0.0145(11)
C36A 0.0398(10) 0.0459(11) 0.0317(9) 0.0120(8) 0.0076(8) 0.0132(9)
O4A 0.0384(7) 0.0579(8) 0.0386(7) 0.0218(6) 0.0161(6) 0.0216(7)
C4A 0.0282(9) 0.0305(9) 0.0365(9) 0.0057(7) 0.0057(7) 0.0052(8)
C41A 0.0358(10) 0.0305(10) 0.0406(10) 0.0050(8) 0.0116(8) 0.0074(8)
C42A 0.0440(11) 0.0501(12) 0.0423(10) 0.0129(9) 0.0151(9) 0.0174(10)
C43A 0.0685(15) 0.0597(14) 0.0429(11) 0.0084(10) 0.0235(11) 0.0236(12)
C44A 0.0573(14) 0.0732(16) 0.0629(14) 0.0020(12) 0.0308(12) 0.0257(13)
C45A 0.0413(12) 0.0854(18) 0.0671(15) -0.0030(13) 0.0133(11) 0.0256(12)
C46A 0.0370(11) 0.0619(14) 0.0480(11) -0.0058(10) 0.0076(9) 0.0159(10)
C5A 0.0347(10) 0.0409(10) 0.0354(9) 0.0081(8) 0.0056(8) 0.0159(8)
O6A 0.0345(7) 0.0610(9) 0.0385(7) 0.0241(6) 0.0119(5) 0.0215(6)
C6A 0.0303(9) 0.0305(9) 0.0335(9) 0.0075(7) 0.0034(7) 0.0073(8)
C61A 0.0367(10) 0.0304(9) 0.0303(9) 0.0058(7) 0.0023(7) 0.0126(8)
C62A 0.0365(10) 0.0357(10) 0.0382(10) 0.0067(8) 0.0036(8) 0.0104(8)
C63A 0.0456(12) 0.0452(12) 0.0369(10) 0.0088(8) -0.0062(9) 0.0151(9)
C64A 0.0602(14) 0.0615(14) 0.0353(10) 0.0202(9) 0.0055(10) 0.0207(11)
C65A 0.0510(13) 0.0998(19) 0.0482(12) 0.0393(12) 0.0180(10) 0.0237(13)
C66A 0.0381(11) 0.0794(15) 0.0422(11) 0.0268(10) 0.0072(9) 0.0203(11)
N7A 0.0388(9) 0.0531(10) 0.0350(8) 0.0154(7) 0.0095(7) 0.0175(8)
C71A 0.0410(11) 0.0564(13) 0.0409(10) 0.0178(9) 0.0117(9) 0.0125(10)
C72A 0.0516(13) 0.0519(13) 0.0545(13) 0.0202(10) 0.0200(10) 0.0141(11)
C73A 0.0584(14) 0.0466(13) 0.0613(14) 0.0063(11) 0.0136(11) 0.0110(11)
C74A 0.0592(14) 0.0490(13) 0.0511(12) 0.0061(10) 0.0094(11) 0.0100(11)
C75A 0.0502(12) 0.0558(13) 0.0379(10) 0.0145(9) 0.0153(9) 0.0249(11)
C76A 0.0660(14) 0.0702(15) 0.0407(11) 0.0159(10) 0.0214(10) 0.0202(12)
N8A 0.0385(9) 0.0479(10) 0.0481(9) 0.0225(8) 0.0163(7) 0.0165(8)
C81A 0.0639(14) 0.0508(13) 0.0476(12) 0.0083(10) 0.0103(10) 0.0222(11)
C82A 0.096(2) 0.0636(16) 0.0513(13) 0.0089(12) 0.0256(13) 0.0160(15)
C83A 0.092(2) 0.0631(17) 0.0724(17) 0.0070(13) 0.0317(15) 0.0039(15)
C84A 0.0710(16) 0.0483(14) 0.0648(14) 0.0074(11) 0.0238(12) 0.0066(12)
C85A 0.0484(12) 0.0564(14) 0.0560(12) 0.0226(11) 0.0196(10) 0.0203(11)
C86A 0.0578(14) 0.0786(17) 0.0569(13) 0.0246(12) 0.0171(11) 0.0107(13)
Ni1B 0.03748(19) 0.02445(17) 0.04678(19) 0.01047(14) 0.02269(15) 0.01006(14)
O1B 0.0453(7) 0.0258(6) 0.0505(7) 0.0095(5) 0.0269(6) 0.0104(6)
C1B 0.0293(9) 0.0281(9) 0.0310(8) 0.0095(7) 0.0047(7) 0.0075(7)
C11B 0.0342(9) 0.0285(9) 0.0263(8) 0.0066(7) 0.0065(7) 0.0042(8)
C12B 0.0443(11) 0.0329(10) 0.0463(10) 0.0123(8) 0.0192(9) 0.0090(9)
C13B 0.0503(12) 0.0482(13) 0.0604(13) 0.0183(10) 0.0274(10) 0.0061(10)
C14B 0.0586(14) 0.0358(11) 0.0569(12) 0.0158(9) 0.0189(10) -0.0047(10)
C15B 0.0645(14) 0.0298(10) 0.0569(12) 0.0074(9) 0.0212(11) 0.0034(10)
C16B 0.0476(11) 0.0318(10) 0.0401(10) 0.0049(8) 0.0166(9) 0.0055(9)
C2B 0.0345(9) 0.0260(9) 0.0338(9) 0.0033(7) 0.0117(7) 0.0046(8)
O3B 0.0418(7) 0.0260(6) 0.0452(7) 0.0093(5) 0.0227(6) 0.0105(6)
C3B 0.0299(9) 0.0308(9) 0.0264(8) 0.0072(7) 0.0046(7) 0.0114(8)
C31B 0.0274(9) 0.0312(9) 0.0266(8) 0.0059(7) 0.0051(7) 0.0071(7)
C32B 0.0345(10) 0.0343(10) 0.0386(10) 0.0048(8) 0.0116(8) 0.0073(8)
C33B 0.0444(11) 0.0390(11) 0.0468(11) -0.0021(8) 0.0163(9) 0.0135(9)
C34B 0.0420(11) 0.0502(12) 0.0510(11) 0.0031(9) 0.0258(9) 0.0123(10)
C35B 0.0441(11) 0.0458(12) 0.0537(12) 0.0128(9) 0.0261(9) 0.0071(9)
C36B 0.0385(10) 0.0342(10) 0.0380(9) 0.0076(8) 0.0138(8) 0.0104(8)
N7B 0.0433(16) 0.0308(13) 0.0496(18) 0.0141(11) 0.0242(13) 0.0120(11)
C71B 0.0424(16) 0.0378(14) 0.0528(16) 0.0095(11) 0.0203(13) 0.0095(12)
C72B 0.0418(15) 0.0447(15) 0.0642(18) 0.0064(12) 0.0195(13) 0.0043(12)
C73B 0.050(2) 0.0488(18) 0.0531(18) 0.0080(12) 0.0092(16) 0.0096(16)
C74B 0.0540(19) 0.0480(17) 0.053(2) 0.0143(15) 0.0189(17) 0.0192(14)
C75B 0.0476(18) 0.0343(14) 0.0500(17) 0.0100(11) 0.0178(13) 0.0120(12)
C76B 0.0527(18) 0.0623(19) 0.0638(18) 0.0293(15) 0.0270(15) 0.0128(14)
C1D 0.0781(19) 0.0612(18) 0.131(3) 0.0157(17) 0.0432(18) -0.0006(15)
C2D 0.0675(18) 0.076(2) 0.105(2) 0.0021(16) 0.0356(16) 0.0150(16)
C3D 0.0624(16) 0.0528(15) 0.0951(19) -0.0014(13) 0.0105(14) 0.0091(13)
C4D 0.0707(18) 0.0702(19) 0.0882(19) 0.0188(15) 0.0203(15) -0.0010(15)
C5D 0.0841(19) 0.086(2) 0.0577(15) 0.0081(14) 0.0253(13) 0.0264(17)
C6D 0.097(2) 0.0475(15) 0.0806(18) 0.0009(13) 0.0067(16) 0.0175(15)
C1E 0.070(6) 0.054(5) 0.17(2) 0.030(11) -0.018(10) 0.032(4)
C2E 0.079(14) 0.077(11) 0.054(6) -0.009(6) -0.003(8) -0.010(8)
C3E 0.058(9) 0.083(11) 0.100(16) 0.033(11) -0.019(9) -0.012(9)
C4E 0.057(7) 0.093(6) 0.103(14) 0.026(10) 0.016(8) 0.013(5)
C5E 0.088(10) 0.074(6) 0.063(7) 0.022(6) 0.021(6) -0.004(6)
C6E 0.101(10) 0.046(4) 0.068(13) 0.009(7) -0.021(9) 0.015(6)
C1F 0.069(10) 0.057(5) 0.072(8) 0.026(6) 0.005(8) 0.026(7)
C2F 0.061(12) 0.063(7) 0.081(8) 0.013(6) -0.011(7) 0.006(7)
C3F 0.046(6) 0.077(10) 0.107(19) 0.000(10) -0.004(10) 0.021(6)
C4F 0.073(15) 0.068(7) 0.074(15) 0.015(10) 0.038(11) -0.001(10)
C5F 0.102(17) 0.082(17) 0.042(5) 0.005(8) 0.023(9) -0.021(11)
C6F 0.054(6) 0.052(6) 0.081(9) 0.031(6) 0.007(6) 0.031(4)
